data_7128800
loop_
_publ_author_name
'Li, Junbo'
'Wang, Xuepu'
'Pan, Yingtong'
'Sun, Yan'
'Wang, Guangming'
'Zhang, Kaka'

_publ_section_title
;
 Unexpected long room-temperature phosphorescence lifetimes of up to 1.0 s
 observed in iodinated molecular systems.
;
_journal_issue 70
_journal_name_full 'Chemical communications (Cambridge, England)'
_journal_page_first 8794
_journal_page_last 8797
_journal_paper_doi 10.1039/d1cc04094d
_journal_volume 57
_journal_year 2021
_chemical_formula_sum 'C10 H8 B F2 I O2'
_chemical_formula_weight 335.87
_space_group_crystal_system monoclinic
_space_group_IT_number 14
_space_group_name_Hall '-P 2yn'
_space_group_name_H-M_alt 'P 1 21/n 1'
_atom_sites_solution_hydrogens geom
_audit_creation_method SHELXL-2013
_audit_update_record
;
2021-06-25 deposited with the CCDC.	2021-08-04 downloaded from the CCDC.
;
_cell_angle_alpha 90
_cell_angle_beta 91.8010(10)
_cell_angle_gamma 90
_cell_formula_units_Z 4
_cell_length_a 7.6012(3)
_cell_length_b 14.2747(5)
_cell_length_c 10.6115(4)
_cell_measurement_reflns_used 9913
_cell_measurement_temperature 293(2)
_cell_measurement_theta_max 54.959
_cell_measurement_theta_min 4.786
_cell_volume 1150.83(7)
_computing_cell_refinement 'Bruker SAINT'
_computing_data_collection 'Bruker APEX2'
_computing_data_reduction 'Bruker SAINT'
_computing_molecular_graphics 'Bruker SHELXTL'
_computing_publication_material 'Bruker SHELXTL'
_computing_structure_refinement 'SHELXL-2013 (Sheldrick, 2013)'
_computing_structure_solution 'SHELXS-97 (Sheldrick 2008)'
_diffrn_ambient_temperature 293(2)
_diffrn_measured_fraction_theta_full 0.987
_diffrn_measured_fraction_theta_max 0.988
_diffrn_measurement_device_type 'Bruker APEX-II CCD'
_diffrn_measurement_method '\f and \w scans'
_diffrn_radiation_type MoK\a
_diffrn_radiation_wavelength 0.71073
_diffrn_reflns_av_R_equivalents 0.0494
_diffrn_reflns_av_unetI/netI 0.0273
_diffrn_reflns_Laue_measured_fraction_full 0.987
_diffrn_reflns_Laue_measured_fraction_max 0.988
_diffrn_reflns_limit_h_max 9
_diffrn_reflns_limit_h_min -9
_diffrn_reflns_limit_k_max 17
_diffrn_reflns_limit_k_min -17
_diffrn_reflns_limit_l_max 13
_diffrn_reflns_limit_l_min -13
_diffrn_reflns_number 15738
_diffrn_reflns_point_group_measured_fraction_full 0.987
_diffrn_reflns_point_group_measured_fraction_max 0.988
_diffrn_reflns_theta_full 25.242
_diffrn_reflns_theta_max 25.999
_diffrn_reflns_theta_min 2.392
_exptl_absorpt_coefficient_mu 2.789
_exptl_absorpt_correction_T_max 0.7456
_exptl_absorpt_correction_T_min 0.4111
_exptl_absorpt_correction_type multi-scan
_exptl_absorpt_process_details sadabs
_exptl_crystal_colour yellow
_exptl_crystal_density_diffrn 1.939
_exptl_crystal_description prismatic
_exptl_crystal_F_000 640
_exptl_crystal_size_max 0.200
_exptl_crystal_size_mid 0.160
_exptl_crystal_size_min 0.130
_refine_diff_density_max 1.001
_refine_diff_density_min -0.586
_refine_diff_density_rms 0.079
_refine_ls_extinction_coef 0.0151(17)
_refine_ls_extinction_expression Fc^*^=kFc[1+0.001xFc^2^\l^3^/sin(2\q)]^-1/4^
_refine_ls_extinction_method SHELXL
_refine_ls_goodness_of_fit_ref 1.071
_refine_ls_hydrogen_treatment constr
_refine_ls_matrix_type full
_refine_ls_number_parameters 147
_refine_ls_number_reflns 2235
_refine_ls_number_restraints 0
_refine_ls_restrained_S_all 1.071
_refine_ls_R_factor_all 0.0318
_refine_ls_R_factor_gt 0.0296
_refine_ls_shift/su_max 0.001
_refine_ls_shift/su_mean 0.000
_refine_ls_structure_factor_coef Fsqd
_refine_ls_weighting_details 'w=1/[\s^2^(Fo^2^)+(0.0380P)^2^+1.2206P] where P=(Fo^2^+2Fc^2^)/3'
_refine_ls_weighting_scheme calc
_refine_ls_wR_factor_gt 0.0780
_refine_ls_wR_factor_ref 0.0798
_reflns_Friedel_coverage 0.000
_reflns_number_gt 2104
_reflns_number_total 2235
_reflns_threshold_expression 'I > 2\s(I)'
_cod_data_source_file d1cc04094d2.cif
_cod_data_source_block mo_d8v20839_0m
_cod_depositor_comments 'Adding full bibliography for 7128799--7128800.cif.'
_cod_original_sg_symbol_H-M 'P 21/n'
_cod_database_code 7128800
_shelx_space_group_comment
; 
The symmetry employed for this shelxl refinement is uniquely defined 
by the following loop, which should always be used as a source of 
symmetry information in preference to the above space-group names. 
They are only intended as comments. 
;
_shelx_estimated_absorpt_t_min 0.605
_shelx_estimated_absorpt_t_max 0.713
_shelxl_version_number 2013-4

loop_
_space_group_symop_operation_xyz
'x, y, z'
'-x+1/2, y+1/2, -z+1/2'
'-x, -y, -z'
'x-1/2, -y-1/2, z-1/2'

loop_
_atom_site_label
_atom_site_type_symbol
_atom_site_fract_x
_atom_site_fract_y
_atom_site_fract_z
_atom_site_U_iso_or_equiv
_atom_site_adp_type
_atom_site_occupancy
_atom_site_site_symmetry_order
_atom_site_calc_flag
_atom_site_refinement_flags_posn
_atom_site_refinement_flags_adp
_atom_site_refinement_flags_occupancy
_atom_site_disorder_assembly
_atom_site_disorder_group
I1 I 0.81751(3) 0.34426(2) 0.84771(2) 0.05798(16) Uani 1 1 d . . . . .
F1 F 0.5421(4) 0.80271(18) 0.3294(2) 0.0745(7) Uani 1 1 d . . . . .
F2 F 0.8303(4) 0.83709(15) 0.3103(3) 0.0767(8) Uani 1 1 d . . . . .
O1 O 0.6992(3) 0.73083(17) 0.1715(2) 0.0473(6) Uani 1 1 d . . . . .
O2 O 0.7517(3) 0.69521(15) 0.3954(2) 0.0474(6) Uani 1 1 d . . . . .
C1 C 0.7083(4) 0.4498(2) 0.4701(3) 0.0429(7) Uani 1 1 d . . . . .
H1 H 0.6629 0.4256 0.3945 0.052 Uiso 1 1 calc R U . . .
C2 C 0.7257(5) 0.3924(2) 0.5756(3) 0.0458(7) Uani 1 1 d . . . . .
H2 H 0.6904 0.3300 0.5712 0.055 Uiso 1 1 calc R U . . .
C3 C 0.7956(4) 0.4285(2) 0.6866(3) 0.0393(7) Uani 1 1 d . . . . .
C4 C 0.8489(5) 0.5209(2) 0.6950(3) 0.0446(7) Uani 1 1 d . . . . .
H4 H 0.8971 0.5442 0.7702 0.054 Uiso 1 1 calc R U . . .
C5 C 0.8302(4) 0.5782(2) 0.5907(3) 0.0405(7) Uani 1 1 d . . . . .
H5 H 0.8654 0.6405 0.5960 0.049 Uiso 1 1 calc R U . . .
C6 C 0.7587(4) 0.5434(2) 0.4773(3) 0.0345(6) Uani 1 1 d . . . . .
C7 C 0.7339(4) 0.60633(19) 0.3694(3) 0.0349(6) Uani 1 1 d . . . . .
C8 C 0.6983(4) 0.5769(2) 0.2468(3) 0.0408(7) Uani 1 1 d . . . . .
H8 H 0.6805 0.5137 0.2295 0.049 Uiso 1 1 calc R U . . .
C9 C 0.6893(4) 0.6421(2) 0.1502(3) 0.0398(7) Uani 1 1 d . . . . .
C10 C 0.6753(5) 0.6151(3) 0.0155(3) 0.0544(9) Uani 1 1 d . . . . .
H10A H 0.5669 0.6385 -0.0211 0.082 Uiso 1 1 calc R U . . .
H10B H 0.6775 0.5480 0.0085 0.082 Uiso 1 1 calc R U . . .
H10C H 0.7725 0.6411 -0.0283 0.082 Uiso 1 1 calc R U . . .
B1 B 0.7055(6) 0.7695(3) 0.3024(4) 0.0479(9) Uani 1 1 d . . . . .

loop_
_atom_site_aniso_label
_atom_site_aniso_U_11
_atom_site_aniso_U_22
_atom_site_aniso_U_33
_atom_site_aniso_U_23
_atom_site_aniso_U_13
_atom_site_aniso_U_12
I1 0.0608(2) 0.0586(2) 0.0546(2) 0.02833(11) 0.00192(12) -0.00219(10)
F1 0.0974(18) 0.0685(15) 0.0574(14) -0.0015(12) 0.0003(12) 0.0378(14)
F2 0.126(2) 0.0505(13) 0.0523(13) 0.0143(10) -0.0247(13) -0.0306(13)
O1 0.0690(15) 0.0404(13) 0.0320(11) 0.0055(9) -0.0051(10) 0.0028(10)
O2 0.0830(16) 0.0260(10) 0.0328(11) 0.0014(9) -0.0066(10) 0.0043(10)
C1 0.0601(19) 0.0335(15) 0.0352(15) -0.0032(12) 0.0016(13) -0.0027(13)
C2 0.063(2) 0.0306(15) 0.0445(17) 0.0032(13) 0.0065(14) -0.0055(14)
C3 0.0449(16) 0.0346(15) 0.0389(15) 0.0106(12) 0.0081(12) 0.0029(12)
C4 0.0622(19) 0.0379(16) 0.0334(15) 0.0022(12) -0.0040(13) 0.0003(14)
C5 0.0573(18) 0.0255(14) 0.0384(16) 0.0007(11) -0.0005(13) -0.0010(12)
C6 0.0413(15) 0.0299(14) 0.0325(14) 0.0009(11) 0.0048(11) 0.0040(11)
C7 0.0407(15) 0.0282(14) 0.0360(15) 0.0007(11) 0.0030(11) 0.0028(11)
C8 0.0555(17) 0.0326(15) 0.0342(15) -0.0024(12) 0.0009(13) -0.0009(13)
C9 0.0435(17) 0.0406(17) 0.0352(17) -0.0016(12) 0.0001(13) -0.0019(12)
C10 0.072(2) 0.060(2) 0.0313(16) -0.0041(15) -0.0017(15) -0.0045(18)
B1 0.074(3) 0.0332(18) 0.0358(18) 0.0052(14) -0.0071(17) 0.0036(17)

loop_
_atom_type_symbol
_atom_type_description
_atom_type_scat_dispersion_real
_atom_type_scat_dispersion_imag
_atom_type_scat_source
C C 0.0033 0.0016 'International Tables Vol C Tables 4.2.6.8 and 6.1.1.4'
H H 0.0000 0.0000 'International Tables Vol C Tables 4.2.6.8 and 6.1.1.4'
B B 0.0013 0.0007 'International Tables Vol C Tables 4.2.6.8 and 6.1.1.4'
F F 0.0171 0.0103 'International Tables Vol C Tables 4.2.6.8 and 6.1.1.4'
I I -0.4742 1.8119 'International Tables Vol C Tables 4.2.6.8 and 6.1.1.4'
O O 0.0106 0.0060 'International Tables Vol C Tables 4.2.6.8 and 6.1.1.4'

loop_
_geom_angle_atom_site_label_1
_geom_angle_atom_site_label_2
_geom_angle_atom_site_label_3
_geom_angle
_geom_angle_site_symmetry_1
_geom_angle_site_symmetry_3
_geom_angle_publ_flag
C9 O1 B1 121.8(2) . . ?
C7 O2 B1 122.3(2) . . ?
C2 C1 C6 120.2(3) . . ?
C2 C1 H1 119.9 . . ?
C6 C1 H1 119.9 . . ?
C3 C2 C1 119.5(3) . . ?
C3 C2 H2 120.3 . . ?
C1 C2 H2 120.3 . . ?
C2 C3 C4 121.1(3) . . ?
C2 C3 I1 120.2(2) . . ?
C4 C3 I1 118.7(2) . . ?
C5 C4 C3 119.4(3) . . ?
C5 C4 H4 120.3 . . ?
C3 C4 H4 120.3 . . ?
C4 C5 C6 120.5(3) . . ?
C4 C5 H5 119.7 . . ?
C6 C5 H5 119.7 . . ?
C1 C6 C5 119.2(3) . . ?
C1 C6 C7 121.2(3) . . ?
C5 C6 C7 119.6(3) . . ?
O2 C7 C8 120.6(3) . . ?
O2 C7 C6 114.9(2) . . ?
C8 C7 C6 124.4(3) . . ?
C9 C8 C7 119.7(3) . . ?
C9 C8 H8 120.1 . . ?
C7 C8 H8 120.1 . . ?
O1 C9 C8 122.0(3) . . ?
O1 C9 C10 115.3(3) . . ?
C8 C9 C10 122.7(3) . . ?
C9 C10 H10A 109.5 . . ?
C9 C10 H10B 109.5 . . ?
H10A C10 H10B 109.5 . . ?
C9 C10 H10C 109.5 . . ?
H10A C10 H10C 109.5 . . ?
H10B C10 H10C 109.5 . . ?
F2 B1 F1 112.3(3) . . ?
F2 B1 O2 108.5(3) . . ?
F1 B1 O2 107.8(3) . . ?
F2 B1 O1 108.9(3) . . ?
F1 B1 O1 108.6(3) . . ?
O2 B1 O1 110.7(3) . . ?

loop_
_geom_bond_atom_site_label_1
_geom_bond_atom_site_label_2
_geom_bond_distance
_geom_bond_site_symmetry_2
_geom_bond_publ_flag
I1 C3 2.092(3) . ?
F1 B1 1.368(5) . ?
F2 B1 1.353(5) . ?
O1 C9 1.289(4) . ?
O1 B1 1.494(4) . ?
O2 C7 1.304(4) . ?
O2 B1 1.484(4) . ?
C1 C2 1.390(5) . ?
C1 C6 1.391(4) . ?
C1 H1 0.9300 . ?
C2 C3 1.377(5) . ?
C2 H2 0.9300 . ?
C3 C4 1.382(4) . ?
C4 C5 1.380(4) . ?
C4 H4 0.9300 . ?
C5 C6 1.395(4) . ?
C5 H5 0.9300 . ?
C6 C7 1.463(4) . ?
C7 C8 1.385(4) . ?
C8 C9 1.384(4) . ?
C8 H8 0.9300 . ?
C9 C10 1.482(4) . ?
C10 H10A 0.9600 . ?
C10 H10B 0.9600 . ?
C10 H10C 0.9600 . ?

loop_
_geom_hbond_atom_site_label_D
_geom_hbond_atom_site_label_H
_geom_hbond_atom_site_label_A
_geom_hbond_distance_DH
_geom_hbond_distance_HA
_geom_hbond_distance_DA
_geom_hbond_angle_DHA
_geom_hbond_site_symmetry_A
C10 H10A F2 0.96 2.52 3.424(4) 156.8 4_575
C8 H8 F2 0.93 2.56 3.483(4) 173.3 2_645
C4 H4 F1 0.93 2.52 3.225(4) 133.0 4_676

loop_
_geom_torsion_atom_site_label_1
_geom_torsion_atom_site_label_2
_geom_torsion_atom_site_label_3
_geom_torsion_atom_site_label_4
_geom_torsion
_geom_torsion_site_symmetry_1
_geom_torsion_site_symmetry_2
_geom_torsion_site_symmetry_3
_geom_torsion_site_symmetry_4
_geom_torsion_publ_flag
C6 C1 C2 C3 -1.0(5) . . . . ?
C1 C2 C3 C4 -0.1(5) . . . . ?
C1 C2 C3 I1 178.6(2) . . . . ?
C2 C3 C4 C5 0.7(5) . . . . ?
I1 C3 C4 C5 -177.9(2) . . . . ?
C3 C4 C5 C6 -0.3(5) . . . . ?
C2 C1 C6 C5 1.4(5) . . . . ?
C2 C1 C6 C7 -177.0(3) . . . . ?
C4 C5 C6 C1 -0.7(5) . . . . ?
C4 C5 C6 C7 177.7(3) . . . . ?
B1 O2 C7 C8 10.7(4) . . . . ?
B1 O2 C7 C6 -170.7(3) . . . . ?
C1 C6 C7 O2 166.3(3) . . . . ?
C5 C6 C7 O2 -12.1(4) . . . . ?
C1 C6 C7 C8 -15.1(5) . . . . ?
C5 C6 C7 C8 166.4(3) . . . . ?
O2 C7 C8 C9 2.9(5) . . . . ?
C6 C7 C8 C9 -175.5(3) . . . . ?
B1 O1 C9 C8 -5.3(5) . . . . ?
B1 O1 C9 C10 177.1(3) . . . . ?
C7 C8 C9 O1 -5.6(5) . . . . ?
C7 C8 C9 C10 171.7(3) . . . . ?
C7 O2 B1 F2 -138.9(3) . . . . ?
C7 O2 B1 F1 99.2(3) . . . . ?
C7 O2 B1 O1 -19.5(5) . . . . ?
C9 O1 B1 F2 135.9(3) . . . . ?
C9 O1 B1 F1 -101.5(3) . . . . ?
C9 O1 B1 O2 16.7(5) . . . . ?
